data_7019641
loop_
_publ_author_name
'Lee, Dong Woo'
'Kim, Saet Byeol'
'Ok, Kang Min'

_publ_section_title
;
 ZnIO(3)(OH): a new layered noncentrosymmetric polar iodate - hydrothermal
 synthesis, crystal structure, and second-harmonic generating (SHG)
 properties.
;
_journal_issue 27
_journal_name_full 'Dalton transactions (Cambridge, England : 2003)'
_journal_page_first 8348
_journal_page_last 8353
_journal_paper_doi 10.1039/c2dt30947e
_journal_volume 41
_journal_year 2012
_chemical_absolute_configuration unk
_chemical_formula_sum 'H I O4 Zn'
_chemical_formula_weight 257.28
_chemical_name_systematic
;
?
;
_space_group_IT_number 9
_symmetry_cell_setting monoclinic
_symmetry_space_group_name_Hall 'C -2yc'
_symmetry_space_group_name_H-M 'C 1 c 1'
_atom_sites_solution_primary direct
_atom_sites_solution_secondary difmap
_cell_angle_alpha 90
_cell_angle_beta 90.019(2)
_cell_angle_gamma 90
_cell_formula_units_Z 4
_cell_length_a 4.67670(10)
_cell_length_b 11.2392(4)
_cell_length_c 6.3308(2)
_cell_measurement_reflns_used omega_scan
_cell_measurement_temperature 200.0(2)
_cell_measurement_theta_max 28.27
_cell_measurement_theta_min 4.72
_cell_volume 332.762(17)
_computing_structure_refinement 'SHELXL-97 (Sheldrick, 1997)'
_diffrn_ambient_temperature 200.0(2)
_diffrn_measured_fraction_theta_full 0.99
_diffrn_measured_fraction_theta_max 0.99
_diffrn_measurement_device_type 'Bruker SMART BREEZE'
_diffrn_measurement_method CCD
_diffrn_radiation_monochromator graphite
_diffrn_radiation_type MoK\a
_diffrn_radiation_wavelength 0.71073
_diffrn_reflns_av_R_equivalents 0.0689
_diffrn_reflns_av_unetI/netI 0.0405
_diffrn_reflns_limit_h_max 5
_diffrn_reflns_limit_h_min -6
_diffrn_reflns_limit_k_max 14
_diffrn_reflns_limit_k_min -14
_diffrn_reflns_limit_l_max 8
_diffrn_reflns_limit_l_min -8
_diffrn_reflns_number 2881
_diffrn_reflns_theta_full 28.27
_diffrn_reflns_theta_max 28.27
_diffrn_reflns_theta_min 4.72
_exptl_absorpt_coefficient_mu 16.493
_exptl_absorpt_correction_T_max 0.67
_exptl_absorpt_correction_T_min 0.60
_exptl_absorpt_correction_type empirical
_exptl_absorpt_process_details
;
SADABS(Blessing, 1995)
;
_exptl_crystal_colour Colorless
_exptl_crystal_density_diffrn 5.135
_exptl_crystal_density_method 'not measured'
_exptl_crystal_description Plate
_exptl_crystal_F_000 464
_exptl_crystal_size_max 0.132
_exptl_crystal_size_mid 0.026
_exptl_crystal_size_min 0.024
_refine_diff_density_max 1.809
_refine_diff_density_min -1.671
_refine_diff_density_rms 0.379
_refine_ls_abs_structure_details 'Flack H D (1983), Acta Cryst. A39, 876-881'
_refine_ls_abs_structure_Flack 0.58(10)
_refine_ls_extinction_coef 0.0049(10)
_refine_ls_extinction_expression Fc^*^=kFc[1+0.001xFc^2^\l^3^/sin(2\q)]^-1/4^
_refine_ls_extinction_method SHELXL
_refine_ls_goodness_of_fit_ref 1.088
_refine_ls_matrix_type full
_refine_ls_number_parameters 61
_refine_ls_number_reflns 762
_refine_ls_number_restraints 2
_refine_ls_restrained_S_all 1.086
_refine_ls_R_factor_all 0.0355
_refine_ls_R_factor_gt 0.0349
_refine_ls_shift/su_max 0
_refine_ls_shift/su_mean 0
_refine_ls_structure_factor_coef Fsqd
_refine_ls_weighting_details 'calc w=1/[\s^2^(Fo^2^)+(0.0598P)^2^+6.6295P] where P=(Fo^2^+2Fc^2^)/3'
_refine_ls_weighting_scheme calc
_refine_ls_wR_factor_gt 0.0938
_refine_ls_wR_factor_ref 0.0946
_reflns_number_gt 749
_reflns_number_total 762
_reflns_threshold_expression >2\(I)
_cod_data_source_file c2dt30947e.txt
_cod_data_source_block ZnIO3(OH)
_cod_depositor_comments
;
The following automatic conversions were performed:

'_symmetry_cell_setting' value 'Monoclinic' changed to 'monoclinic'
according to /home/saulius/struct/CIF-dictionaries/cif_core.dic
dictionary named 'cif_core.dic' version 2.4.1 from
2010-06-29.

'_exptl_absorpt_correction_type' value 'EMPIRICAL'
changed to 'empirical' according to
/home/saulius/struct/CIF-dictionaries/cif_core.dic dictionary named
'cif_core.dic' version 2.4.1 from 2010-06-29.

Automatic conversion script
Id: cif_fix_values 1891 2012-01-12 08:04:46Z andrius 
;
_cod_original_sg_symbol_H-M Cc
_cod_database_code 7019641

loop_
_symmetry_equiv_pos_as_xyz
'x, y, z'
'x, -y, z+1/2'
'x+1/2, y+1/2, z'
'x+1/2, -y+1/2, z+1/2'

loop_
_atom_site_label
_atom_site_type_symbol
_atom_site_fract_x
_atom_site_fract_y
_atom_site_fract_z
_atom_site_U_iso_or_equiv
_atom_site_adp_type
_atom_site_occupancy
_atom_site_symmetry_multiplicity
_atom_site_calc_flag
I1 I 0.4659 0.30504(4) 0.3551 0.0066(2) Uani 1 1 d
Zn1 Zn -0.0347(9) 0.4988(3) 0.1038(5) 0.0097(3) Uani 1 1 d
O1 O 0.258(2) 0.4434(8) 0.3545(13) 0.0163(19) Uani 1 1 d
O2 O 0.698(2) 0.3436(9) 0.5699(13) 0.019(2) Uani 1 1 d
O3 O 0.234(2) 0.3413(8) 0.5715(14) 0.0171(19) Uani 1 1 d
O4 O -0.204(2) 0.4121(8) -0.1468(13) 0.0140(17) Uani 1 1 d
H1 H -0.30(3) 0.335(13) -0.14(2) 0.00(3) Uiso 1 1 d

loop_
_atom_site_aniso_label
_atom_site_aniso_U_11
_atom_site_aniso_U_22
_atom_site_aniso_U_33
_atom_site_aniso_U_23
_atom_site_aniso_U_13
_atom_site_aniso_U_12
I1 0.0074(4) 0.0055(3) 0.0070(3) 0.0003(4) 0.00006(19) -0.0011(6)
Zn1 0.0128(6) 0.0082(5) 0.0082(4) -0.0013(3) -0.0004(4) -0.0005(3)
O1 0.012(4) 0.019(5) 0.018(4) -0.002(3) 0.001(3) 0.003(4)
O2 0.028(6) 0.018(5) 0.010(3) 0.002(3) -0.009(4) -0.004(4)
O3 0.022(5) 0.015(4) 0.015(4) -0.001(3) 0.007(4) 0.001(4)
O4 0.016(5) 0.013(4) 0.013(4) 0.002(3) -0.004(3) 0.004(3)

loop_
_atom_type_symbol
_atom_type_description
_atom_type_scat_dispersion_real
_atom_type_scat_dispersion_imag
_atom_type_scat_source
O O 0.0106 0.006 'International Tables Vol C Tables 4.2.6.8 and 6.1.1.4'
H H 0 0 'International Tables Vol C Tables 4.2.6.8 and 6.1.1.4'
Zn Zn 0.2839 1.4301 'International Tables Vol C Tables 4.2.6.8 and 6.1.1.4'
I I -0.4742 1.8119 'International Tables Vol C Tables 4.2.6.8 and 6.1.1.4'

loop_
_geom_angle_atom_site_label_1
_geom_angle_atom_site_label_2
_geom_angle_atom_site_label_3
_geom_angle
_geom_angle_site_symmetry_1
_geom_angle_site_symmetry_3
O2 I1 O3 74.5(5) . .
O2 I1 O1 96.7(4) . .
O3 I1 O1 59.2(4) . .
O4 Zn1 O4 134.0(5) . 2_565
O4 Zn1 O2 95.2(4) . 2_464
O4 Zn1 O2 56.7(3) 2_565 2_464
O4 Zn1 O1 132.6(4) . .
O4 Zn1 O1 79.7(4) 2_565 .
O2 Zn1 O1 131.5(4) 2_464 .
O4 Zn1 O1 79.8(4) . 2_564
O4 Zn1 O1 131.2(4) 2_565 2_564
O2 Zn1 O1 92.6(4) 2_464 2_564
O1 Zn1 O1 102.5(5) . 2_564
O4 Zn1 O3 122.9(4) . 2_564
O4 Zn1 O3 83.8(3) 2_565 2_564
O2 Zn1 O3 69.7(4) 2_464 2_564
O1 Zn1 O3 86.7(4) . 2_564
O1 Zn1 O3 48.2(4) 2_564 2_564
O3 O1 I1 59.3(4) . .
O3 O1 Zn1 134.3(6) . .
I1 O1 Zn1 125.1(4) . .
O3 O1 Zn1 66.3(4) . 2_565
I1 O1 Zn1 125.6(5) . 2_565
Zn1 O1 Zn1 92.7(4) . 2_565
I1 O2 Zn1 128.2(5) . 2_665
O1 O3 I1 61.5(4) . .
O1 O3 Zn1 65.5(4) . 2_565
I1 O3 Zn1 127.0(5) . 2_565
Zn1 O4 Zn1 102.7(4) . 2_564

loop_
_geom_bond_atom_site_label_1
_geom_bond_atom_site_label_2
_geom_bond_distance
_geom_bond_site_symmetry_2
I1 O2 1.794(9) .
I1 O3 1.795(9) .
I1 O1 1.833(9) .
Zn1 O4 2.023(10) .
Zn1 O4 2.031(10) 2_565
Zn1 O2 2.178(11) 2_464
Zn1 O1 2.186(10) .
Zn1 O1 2.189(9) 2_564
Zn1 O3 2.202(10) 2_564
O1 O3 1.793(13) .
O1 Zn1 2.189(9) 2_565
O2 Zn1 2.178(11) 2_665
O3 Zn1 2.202(10) 2_565
O4 Zn1 2.031(10) 2_564
